data_7150380
loop_
_publ_author_name
'Pasini, Dario'
'Righetti, Pier Paolo'
'Zema, Michele'

_publ_section_title
;
 C2 symmetrical double chromophores: cooperativity effects in
 lanthanide ion complexation.
;
_journal_issue 12
_journal_name_full 'Organic &amp; biomolecular chemistry'
_journal_page_first 1764
_journal_page_last 1769
_journal_paper_doi 10.1039/b403494e
_journal_volume 2
_journal_year 2004
_chemical_formula_sum 'C36 H46 N2 O12'
_chemical_formula_weight 698.75
_chemical_name_systematic
;
?
;
_space_group_IT_number 2
_symmetry_cell_setting triclinic
_symmetry_space_group_name_Hall '-P 1'
_symmetry_space_group_name_H-M 'P -1'
_atom_sites_solution_hydrogens geom
_atom_sites_solution_primary direct
_atom_sites_solution_secondary difmap
_audit_creation_method SHELXL-97
_cell_angle_alpha 96.7(2)
_cell_angle_beta 106.03(11)
_cell_angle_gamma 80.81(8)
_cell_formula_units_Z 1
_cell_length_a 8.186(5)
_cell_length_b 18.852(16)
_cell_length_c 6.057(15)
_cell_measurement_reflns_used 24
_cell_measurement_temperature 293(2)
_cell_measurement_theta_max 11.01
_cell_measurement_theta_min 4.93
_cell_volume 884(2)
_computing_cell_refinement 'local software'
_computing_data_collection 'local software'
_computing_data_reduction 'local software'
_computing_molecular_graphics 'Ortep-3 (Farrugia, 1997)'
_computing_publication_material 'WinGX (Farrugia, 1999)'
_computing_structure_refinement 'SHELXL-97 (Sheldrick, 1997)'
_computing_structure_solution 'SHELXS-97 (Sheldrick, 1997)'
_diffrn_ambient_temperature 293(2)
_diffrn_measured_fraction_theta_full 0.995
_diffrn_measured_fraction_theta_max 0.995
_diffrn_measurement_device_type 'Philips PW1100'
_diffrn_measurement_method \w/2\q
_diffrn_radiation_monochromator graphite
_diffrn_radiation_source 'fine-focus sealed tube'
_diffrn_radiation_type MoK\a
_diffrn_radiation_wavelength 0.71073
_diffrn_reflns_av_R_equivalents 0.0732
_diffrn_reflns_av_sigmaI/netI 0.2359
_diffrn_reflns_limit_h_max 8
_diffrn_reflns_limit_h_min -8
_diffrn_reflns_limit_k_max 19
_diffrn_reflns_limit_k_min -19
_diffrn_reflns_limit_l_max 6
_diffrn_reflns_limit_l_min 0
_diffrn_reflns_number 2418
_diffrn_reflns_theta_full 22.00
_diffrn_reflns_theta_max 22.00
_diffrn_reflns_theta_min 2.20
_diffrn_standards_decay_% 0.00
_diffrn_standards_interval_count 200
_diffrn_standards_number 3
_exptl_absorpt_coefficient_mu 0.099
_exptl_absorpt_correction_type none
_exptl_crystal_colour yellow
_exptl_crystal_density_diffrn 1.312
_exptl_crystal_density_method 'not measured'
_exptl_crystal_description prism
_exptl_crystal_F_000 372
_exptl_crystal_size_max 0.20
_exptl_crystal_size_mid 0.18
_exptl_crystal_size_min 0.05
_refine_diff_density_max 0.406
_refine_diff_density_min -0.406
_refine_diff_density_rms 0.121
_refine_ls_extinction_method none
_refine_ls_goodness_of_fit_ref 1.048
_refine_ls_hydrogen_treatment mixed
_refine_ls_matrix_type full
_refine_ls_number_parameters 228
_refine_ls_number_reflns 2163
_refine_ls_number_restraints 0
_refine_ls_restrained_S_all 1.048
_refine_ls_R_factor_all 0.3122
_refine_ls_R_factor_gt 0.1514
_refine_ls_shift/su_max 0.000
_refine_ls_shift/su_mean 0.000
_refine_ls_structure_factor_coef Fsqd
_refine_ls_weighting_details 'calc w=1/[\s^2^(Fo^2^)+(0.1860P)^2^+0.0000P] where P=(Fo^2^+2Fc^2^)/3'
_refine_ls_weighting_scheme calc
_refine_ls_wR_factor_gt 0.3324
_refine_ls_wR_factor_ref 0.4208
_reflns_number_gt 729
_reflns_number_total 2163
_reflns_threshold_expression >2sigma(I)
_cod_data_source_file b403494e.txt
_cod_data_source_block rig1
_cod_database_code 7150380

loop_
_symmetry_equiv_pos_as_xyz
'x, y, z'
'-x, -y, -z'

loop_
_atom_site_label
_atom_site_type_symbol
_atom_site_fract_x
_atom_site_fract_y
_atom_site_fract_z
_atom_site_U_iso_or_equiv
_atom_site_adp_type
_atom_site_occupancy
_atom_site_symmetry_multiplicity
_atom_site_calc_flag
_atom_site_refinement_flags
_atom_site_disorder_assembly
_atom_site_disorder_group
O1 O 0.9778(15) 0.2436(6) 1.388(2) 0.072(4) Uani 1 1 d . . .
O2 O 0.9306(11) 0.3432(6) 1.2027(19) 0.057(3) Uani 1 1 d . . .
O3 O 0.8281(13) 0.4586(5) 1.672(2) 0.072(4) Uani 1 1 d . . .
O4 O 0.6222(12) 0.5913(6) 1.813(2) 0.071(4) Uani 1 1 d . . .
O5 O 0.3981(11) 0.7077(5) 2.0031(19) 0.056(3) Uani 1 1 d . . .
O6 O 0.3772(13) 0.7689(6) 2.338(2) 0.067(4) Uani 1 1 d . . .
N1 N 1.6796(15) 0.0763(7) 1.026(2) 0.055(4) Uani 1 1 d . . .
C1 C 1.798(2) 0.0845(8) 1.239(3) 0.056(5) Uani 1 1 d . . .
H1A H 1.8066 0.1347 1.2794 0.083 Uiso 1 1 calc R . .
H1B H 1.9077 0.0594 1.2295 0.083 Uiso 1 1 calc R . .
H1C H 1.7609 0.0650 1.3535 0.083 Uiso 1 1 calc R . .
C2 C 1.7402(19) 0.0395(9) 0.838(3) 0.075(6) Uani 1 1 d . . .
H2A H 1.8633 0.0339 0.8797 0.112 Uiso 1 1 calc R . .
H2B H 1.6961 0.0670 0.7058 0.112 Uiso 1 1 calc R . .
H2C H 1.7020 -0.0071 0.8031 0.112 Uiso 1 1 calc R . .
C3 C 1.5046(18) 0.1033(7) 0.988(3) 0.046(4) Uani 1 1 d . . .
C4 C 1.4420(18) 0.1384(8) 1.169(3) 0.056(5) Uani 1 1 d . . .
H4 H 1.5168 0.1426 1.3154 0.067 Uiso 1 1 calc R . .
C5 C 1.2699(17) 0.1676(7) 1.137(3) 0.048(4) Uani 1 1 d . . .
H5 H 1.2329 0.1935 1.2589 0.057 Uiso 1 1 calc R . .
C6 C 1.1535(18) 0.1578(7) 0.923(3) 0.044(4) Uani 1 1 d . . .
C7 C 1.2181(18) 0.1230(7) 0.748(2) 0.042(4) Uani 1 1 d . . .
H7 H 1.1434 0.1182 0.6021 0.051 Uiso 1 1 calc R . .
C8 C 1.3875(18) 0.0945(7) 0.777(3) 0.046(4) Uani 1 1 d . . .
H8 H 1.4233 0.0693 0.6531 0.055 Uiso 1 1 calc R . .
C9 C 0.9694(17) 0.1906(7) 0.869(3) 0.044(4) Uani 1 1 d . . .
H9 H 0.9074 0.1752 0.7227 0.053 Uiso 1 1 calc R . .
C10 C 0.8734(16) 0.2368(7) 0.982(3) 0.034(4) Uani 1 1 d . . .
C11 C 0.9379(18) 0.2700(8) 1.201(3) 0.041(4) Uani 1 1 d . . .
C12 C 0.969(2) 0.3860(9) 1.418(3) 0.063(5) Uani 1 1 d . . .
H12A H 1.0024 0.4314 1.3970 0.075 Uiso 1 1 calc R . .
H12B H 1.0635 0.3607 1.5288 0.075 Uiso 1 1 calc R . .
C13 C 0.812(2) 0.3992(9) 1.503(3) 0.067(5) Uani 1 1 d . . .
H13A H 0.7113 0.4099 1.3769 0.081 Uiso 1 1 calc R . .
H13B H 0.7996 0.3567 1.5705 0.081 Uiso 1 1 calc R . .
C14 C 0.706(2) 0.4669(10) 1.801(3) 0.075(6) Uani 1 1 d . . .
H14A H 0.7319 0.4276 1.9010 0.090 Uiso 1 1 calc R . .
H14B H 0.5933 0.4641 1.6973 0.090 Uiso 1 1 calc R . .
C15 C 0.704(2) 0.5375(9) 1.946(4) 0.083(6) Uani 1 1 d . . .
H15A H 0.6471 0.5353 2.0651 0.100 Uiso 1 1 calc R . .
H15B H 0.8212 0.5465 2.0207 0.100 Uiso 1 1 calc R . .
C16 C 0.663(2) 0.6594(10) 1.915(3) 0.078(6) Uani 1 1 d . . .
H16A H 0.6315 0.6928 1.7947 0.093 Uiso 1 1 calc R . .
H16B H 0.7867 0.6558 1.9773 0.093 Uiso 1 1 calc R . .
C17 C 0.5823(16) 0.6898(8) 2.097(3) 0.064(5) Uani 1 1 d . . .
H17A H 0.6311 0.7330 2.1707 0.076 Uiso 1 1 calc R . .
H17B H 0.6045 0.6554 2.2118 0.076 Uiso 1 1 calc R . .
C18 C 0.309(2) 0.7485(8) 2.134(3) 0.054(5) Uani 1 1 d . . .

loop_
_atom_site_aniso_label
_atom_site_aniso_U_11
_atom_site_aniso_U_22
_atom_site_aniso_U_33
_atom_site_aniso_U_23
_atom_site_aniso_U_13
_atom_site_aniso_U_12
O1 0.086(9) 0.072(9) 0.054(8) -0.005(7) 0.028(7) 0.015(7)
O2 0.042(6) 0.048(7) 0.081(9) 0.005(6) 0.017(6) -0.003(5)
O3 0.060(7) 0.051(7) 0.112(10) -0.028(7) 0.045(7) -0.016(6)
O4 0.039(6) 0.041(7) 0.124(11) 0.008(7) 0.016(7) 0.010(5)
O5 0.034(6) 0.049(7) 0.082(9) -0.010(6) 0.019(6) 0.001(5)
O6 0.046(7) 0.082(9) 0.071(9) 0.002(7) 0.024(7) 0.006(6)
N1 0.035(8) 0.069(10) 0.057(10) -0.007(8) 0.018(7) 0.007(7)
C1 0.058(11) 0.057(11) 0.060(13) 0.013(9) 0.027(10) -0.004(9)
C2 0.039(10) 0.056(11) 0.117(17) -0.004(11) 0.013(11) 0.008(8)
C3 0.027(9) 0.038(9) 0.069(12) -0.001(9) 0.013(9) 0.003(7)
C4 0.036(9) 0.043(10) 0.078(13) -0.007(9) 0.003(9) -0.001(8)
C5 0.039(9) 0.030(9) 0.060(12) -0.002(8) -0.003(9) 0.006(7)
C6 0.049(10) 0.038(9) 0.049(11) 0.003(8) 0.018(9) -0.008(8)
C7 0.055(10) 0.043(9) 0.026(9) -0.005(8) 0.013(8) -0.001(8)
C8 0.037(9) 0.036(9) 0.064(12) 0.002(8) 0.022(9) 0.011(7)
C9 0.044(9) 0.024(8) 0.057(11) -0.012(8) 0.017(9) 0.010(7)
C10 0.019(8) 0.037(9) 0.042(10) 0.016(8) -0.005(7) -0.006(6)
C11 0.040(9) 0.027(9) 0.054(12) 0.012(9) 0.014(9) 0.009(7)
C12 0.065(11) 0.058(11) 0.051(12) -0.010(10) -0.011(10) -0.021(9)
C13 0.068(12) 0.054(11) 0.095(15) -0.025(10) 0.055(11) -0.016(9)
C14 0.082(13) 0.085(14) 0.059(13) -0.013(11) 0.032(12) -0.003(11)
C15 0.074(13) 0.039(11) 0.122(18) -0.008(12) 0.016(13) 0.007(10)
C16 0.041(10) 0.070(13) 0.129(19) -0.018(12) 0.043(12) -0.008(9)
C17 0.025(9) 0.051(10) 0.112(16) 0.022(10) 0.009(10) 0.000(7)
C18 0.069(13) 0.040(10) 0.059(13) -0.008(9) 0.033(11) -0.002(9)

loop_
_atom_type_symbol
_atom_type_description
_atom_type_scat_dispersion_real
_atom_type_scat_dispersion_imag
_atom_type_scat_source
C C 0.0033 0.0016 'International Tables Vol C Tables 4.2.6.8 and 6.1.1.4'
H H 0.0000 0.0000 'International Tables Vol C Tables 4.2.6.8 and 6.1.1.4'
N N 0.0061 0.0033 'International Tables Vol C Tables 4.2.6.8 and 6.1.1.4'
O O 0.0106 0.0060 'International Tables Vol C Tables 4.2.6.8 and 6.1.1.4'

loop_
_geom_angle_atom_site_label_1
_geom_angle_atom_site_label_2
_geom_angle_atom_site_label_3
_geom_angle
_geom_angle_site_symmetry_1
_geom_angle_site_symmetry_3
_geom_angle_publ_flag
C11 O2 C12 119.8(13) . . ?
C14 O3 C13 113.5(12) . . ?
C15 O4 C16 112.8(15) . . ?
C18 O5 C17 118.5(13) . . ?
C1 N1 C3 123.1(14) . . ?
C1 N1 C2 118.0(12) . . ?
C3 N1 C2 118.8(14) . . ?
N1 C1 H1A 109.5 . . ?
N1 C1 H1B 109.5 . . ?
H1A C1 H1B 109.5 . . ?
N1 C1 H1C 109.5 . . ?
H1A C1 H1C 109.5 . . ?
H1B C1 H1C 109.5 . . ?
N1 C2 H2A 109.5 . . ?
N1 C2 H2B 109.5 . . ?
H2A C2 H2B 109.5 . . ?
N1 C2 H2C 109.5 . . ?
H2A C2 H2C 109.5 . . ?
H2B C2 H2C 109.5 . . ?
C8 C3 C4 117.3(13) . . ?
C8 C3 N1 122.8(15) . . ?
C4 C3 N1 119.9(15) . . ?
C3 C4 C5 121.7(15) . . ?
C3 C4 H4 119.1 . . ?
C5 C4 H4 119.1 . . ?
C6 C5 C4 120.0(15) . . ?
C6 C5 H5 120.0 . . ?
C4 C5 H5 120.0 . . ?
C7 C6 C5 117.0(14) . . ?
C7 C6 C9 118.9(14) . . ?
C5 C6 C9 123.6(14) . . ?
C6 C7 C8 123.6(15) . . ?
C6 C7 H7 118.2 . . ?
C8 C7 H7 118.2 . . ?
C7 C8 C3 120.2(14) . . ?
C7 C8 H8 119.9 . . ?
C3 C8 H8 119.9 . . ?
C10 C9 C6 134.9(14) . . ?
C10 C9 H9 112.5 . . ?
C6 C9 H9 112.5 . . ?
C9 C10 C11 123.7(13) . . ?
C9 C10 C18 116.7(14) . 2_668 ?
C11 C10 C18 119.7(13) . 2_668 ?
O1 C11 O2 117.7(15) . . ?
O1 C11 C10 128.3(14) . . ?
O2 C11 C10 113.3(14) . . ?
O2 C12 C13 107.5(12) . . ?
O2 C12 H12A 110.2 . . ?
C13 C12 H12A 110.2 . . ?
O2 C12 H12B 110.2 . . ?
C13 C12 H12B 110.2 . . ?
H12A C12 H12B 108.5 . . ?
O3 C13 C12 108.1(13) . . ?
O3 C13 H13A 110.1 . . ?
C12 C13 H13A 110.1 . . ?
O3 C13 H13B 110.1 . . ?
C12 C13 H13B 110.1 . . ?
H13A C13 H13B 108.4 . . ?
O3 C14 C15 112.2(15) . . ?
O3 C14 H14A 109.2 . . ?
C15 C14 H14A 109.2 . . ?
O3 C14 H14B 109.2 . . ?
C15 C14 H14B 109.2 . . ?
H14A C14 H14B 107.9 . . ?
O4 C15 C14 109.8(17) . . ?
O4 C15 H15A 109.7 . . ?
C14 C15 H15A 109.7 . . ?
O4 C15 H15B 109.7 . . ?
C14 C15 H15B 109.7 . . ?
H15A C15 H15B 108.2 . . ?
O4 C16 C17 115.8(15) . . ?
O4 C16 H16A 108.3 . . ?
C17 C16 H16A 108.3 . . ?
O4 C16 H16B 108.3 . . ?
C17 C16 H16B 108.3 . . ?
H16A C16 H16B 107.4 . . ?
C16 C17 O5 110.6(14) . . ?
C16 C17 H17A 109.5 . . ?
O5 C17 H17A 109.5 . . ?
C16 C17 H17B 109.5 . . ?
O5 C17 H17B 109.5 . . ?
H17A C17 H17B 108.1 . . ?
O6 C18 O5 121.9(15) . . ?
O6 C18 C10 125.0(14) . 2_668 ?
O5 C18 C10 113.0(15) . 2_668 ?

loop_
_geom_bond_atom_site_label_1
_geom_bond_atom_site_label_2
_geom_bond_distance
_geom_bond_site_symmetry_2
_geom_bond_publ_flag
O1 C11 1.231(17) . ?
O2 C11 1.370(16) . ?
O2 C12 1.437(17) . ?
O3 C14 1.408(18) . ?
O3 C13 1.422(17) . ?
O4 C15 1.34(2) . ?
O4 C16 1.408(18) . ?
O5 C18 1.322(16) . ?
O5 C17 1.456(15) . ?
O6 C18 1.252(18) . ?
N1 C1 1.388(18) . ?
N1 C3 1.406(17) . ?
N1 C2 1.429(19) . ?
C1 H1A 0.9600 . ?
C1 H1B 0.9600 . ?
C1 H1C 0.9600 . ?
C2 H2A 0.9600 . ?
C2 H2B 0.9600 . ?
C2 H2C 0.9600 . ?
C3 C8 1.381(19) . ?
C3 C4 1.39(2) . ?
C4 C5 1.397(19) . ?
C4 H4 0.9300 . ?
C5 C6 1.395(19) . ?
C5 H5 0.9300 . ?
C6 C7 1.365(18) . ?
C6 C9 1.496(19) . ?
C7 C8 1.375(18) . ?
C7 H7 0.9300 . ?
C8 H8 0.9300 . ?
C9 C10 1.334(18) . ?
C9 H9 0.9300 . ?
C10 C11 1.40(2) . ?
C10 C18 1.46(2) 2_668 ?
C12 C13 1.49(2) . ?
C12 H12A 0.9700 . ?
C12 H12B 0.9700 . ?
C13 H13A 0.9700 . ?
C13 H13B 0.9700 . ?
C14 C15 1.51(2) . ?
C14 H14A 0.9700 . ?
C14 H14B 0.9700 . ?
C15 H15A 0.9700 . ?
C15 H15B 0.9700 . ?
C16 C17 1.46(2) . ?
C16 H16A 0.9700 . ?
C16 H16B 0.9700 . ?
C17 H17A 0.9700 . ?
C17 H17B 0.9700 . ?
C18 C10 1.46(2) 2_668 ?
